data_7043980
loop_
_publ_author_name
'Brechin, Euan K.'
'Pedersen, Anders Hjordt H.'
'Julve, Miguel'
'Mart\'inez-Lillo, Jos\'e'
'Cano, Joan'

_publ_section_title
;
 Magneto-structural correlations in dirhenium(IV) complexes possessing
 magnetic pathways with even or odd numbers of atoms.
;
_journal_name_full 'Dalton Trans.'
_journal_paper_doi 10.1039/C7DT02612A
_journal_year 2017
_chemical_formula_moiety 'C3 H3 Br10 N3 Re2, 2(C16 H36 N)'
_chemical_formula_sum 'C35 H75 Br10 N5 Re2'
_chemical_formula_weight 1737.50
_space_group_crystal_system monoclinic
_space_group_IT_number 15
_space_group_name_Hall '-I 2ya'
_space_group_name_H-M_alt 'I 1 2/a 1'
_symmetry_space_group_name_Hall '-I 2ya'
_symmetry_space_group_name_H-M 'I 1 2/a 1'
_atom_sites_solution_hydrogens geom
_atom_sites_solution_primary direct
_audit_creation_date 2016-10-19
_audit_creation_method
;
Olex2 1.2
(compiled 2016.09.09 svn.r3337 for OlexSys, GUI svn.r5227)
;
_audit_update_record
;
2017-06-21 deposited with the CCDC.
2017-08-14 downloaded from the CCDC.
;
_cell_angle_alpha 90
_cell_angle_beta 108.371(2)
_cell_angle_gamma 90
_cell_formula_units_Z 4
_cell_length_a 23.7287(5)
_cell_length_b 11.12035(19)
_cell_length_c 20.8616(5)
_cell_measurement_reflns_used 21979
_cell_measurement_temperature 120.00(10)
_cell_measurement_theta_max 30.8400
_cell_measurement_theta_min 3.3700
_cell_volume 5224.2(2)
_computing_cell_refinement
;
CrysAlisPro, Agilent Technologies,
Version 1.171.37.35e (release 07-10-2014 CrysAlis171 .NET)
(compiled Oct  7 2014,17:20:27)
;
_computing_data_collection
;
CrysAlisPro, Agilent Technologies,
Version 1.171.37.35e (release 07-10-2014 CrysAlis171 .NET)
(compiled Oct  7 2014,17:20:27)
;
_computing_data_reduction
;
CrysAlisPro, Agilent Technologies,
Version 1.171.37.35e (release 07-10-2014 CrysAlis171 .NET)
(compiled Oct  7 2014,17:20:27)
;
_computing_molecular_graphics 'Olex2 (Dolomanov et al., 2009)'
_computing_publication_material 'Olex2 (Dolomanov et al., 2009)'
_computing_structure_refinement 'ShelXL (Sheldrick, 2015)'
_computing_structure_solution 'ShelXS (Sheldrick, 2008)'
_diffrn_ambient_environment N~2~
_diffrn_ambient_temperature 120.00(10)
_diffrn_detector 'CCD plate'
_diffrn_detector_area_resol_mean 5.1574
_diffrn_detector_type Atlas
_diffrn_measured_fraction_theta_full 0.999
_diffrn_measured_fraction_theta_max 0.949
_diffrn_measurement_details
;
#__ type_ start__ end____ width___ exp.time_
  1 omega  -36.00   59.00   0.5000    5.0000
omega____ theta____ kappa____ phi______ frames
    -      -13.2412   38.0000  -30.0000 190

#__ type_ start__ end____ width___ exp.time_
  2 omega  -86.00    9.00   0.5000    5.0000
omega____ theta____ kappa____ phi______ frames
    -      -13.2412  -38.0000   90.0000 190

#__ type_ start__ end____ width___ exp.time_
  3 omega  -20.00   27.00   0.5000    5.0000
omega____ theta____ kappa____ phi______ frames
    -      -13.2412  -99.0000 -180.0000 94

#__ type_ start__ end____ width___ exp.time_
  4 omega  -20.00   27.00   0.5000    5.0000
omega____ theta____ kappa____ phi______ frames
    -      -13.2412  -99.0000   60.0000 94

#__ type_ start__ end____ width___ exp.time_
  5 omega  -83.00   13.00   0.5000    5.0000
omega____ theta____ kappa____ phi______ frames
    -      -13.2412  -57.0000 -180.0000 192

#__ type_ start__ end____ width___ exp.time_
  6 omega  -92.00   24.00   0.5000    5.0000
omega____ theta____ kappa____ phi______ frames
    -      -13.2412  -19.0000  -30.0000 232

#__ type_ start__ end____ width___ exp.time_
  7 omega  -20.00   27.00   0.5000    5.0000
omega____ theta____ kappa____ phi______ frames
    -      -13.2412  -99.0000   90.0000 94

#__ type_ start__ end____ width___ exp.time_
  8 omega  -86.00    9.00   0.5000    5.0000
omega____ theta____ kappa____ phi______ frames
    -      -13.2412  -38.0000 -180.0000 190

#__ type_ start__ end____ width___ exp.time_
  9 omega  -56.00   41.00   0.5000    5.0000
omega____ theta____ kappa____ phi______ frames
    -       14.3350  -57.0000  -60.0000 194

#__ type_ start__ end____ width___ exp.time_
 10 omega   34.00  100.00   0.5000    5.0000
omega____ theta____ kappa____ phi______ frames
    -       14.3350 -178.0000  120.0000 132

#__ type_ start__ end____ width___ exp.time_
 11 omega  -86.00  -61.00   0.5000    5.0000
omega____ theta____ kappa____ phi______ frames
    -      -13.2412  -38.0000  -90.0000 50

#__ type_ start__ end____ width___ exp.time_
 12 omega   34.00  100.00   0.5000    5.0000
omega____ theta____ kappa____ phi______ frames
    -       14.3350 -178.0000 -120.0000 132
;
_diffrn_measurement_device 'four-circle diffractometer'
_diffrn_measurement_device_type 'SuperNova, Dual, Cu at zero, Atlas'
_diffrn_measurement_method '\w scans'
_diffrn_orient_matrix_UB_11 -0.0301293000
_diffrn_orient_matrix_UB_12 -0.0076134000
_diffrn_orient_matrix_UB_13 -0.0198950000
_diffrn_orient_matrix_UB_21 0.0074836000
_diffrn_orient_matrix_UB_22 0.0138081000
_diffrn_orient_matrix_UB_23 -0.0295050000
_diffrn_orient_matrix_UB_31 0.0053868000
_diffrn_orient_matrix_UB_32 -0.0617880000
_diffrn_orient_matrix_UB_33 -0.0041486000
_diffrn_radiation_monochromator mirror
_diffrn_radiation_probe x-ray
_diffrn_radiation_type MoK\a
_diffrn_radiation_wavelength 0.71073
_diffrn_reflns_av_R_equivalents 0.0508
_diffrn_reflns_av_unetI/netI 0.0333
_diffrn_reflns_Laue_measured_fraction_full 0.999
_diffrn_reflns_Laue_measured_fraction_max 0.949
_diffrn_reflns_limit_h_max 33
_diffrn_reflns_limit_h_min -34
_diffrn_reflns_limit_k_max 16
_diffrn_reflns_limit_k_min -15
_diffrn_reflns_limit_l_max 29
_diffrn_reflns_limit_l_min -29
_diffrn_reflns_number 66891
_diffrn_reflns_point_group_measured_fraction_full 0.999
_diffrn_reflns_point_group_measured_fraction_max 0.949
_diffrn_reflns_theta_full 26.000
_diffrn_reflns_theta_max 31.081
_diffrn_reflns_theta_min 2.977
_diffrn_source 'SuperNova (Mo) X-ray Source'
_exptl_absorpt_coefficient_mu 12.308
_exptl_absorpt_correction_T_max 0.926
_exptl_absorpt_correction_T_min 0.832
_exptl_absorpt_correction_type gaussian
_exptl_absorpt_process_details
;
CrysAlisPro, Agilent Technologies,
Version 1.171.37.35e (release 07-10-2014 CrysAlis171 .NET)
(compiled Oct  7 2014,17:20:27)
Numerical absorption correction based on gaussian integration over
            a multifaceted crystal model
Empirical absorption correction using spherical harmonics,
 implemented in SCALE3 ABSPACK scaling algorithm.
;
_exptl_crystal_colour 'clear red'
_exptl_crystal_colour_lustre clear
_exptl_crystal_colour_primary red
_exptl_crystal_density_diffrn 2.209
_exptl_crystal_description block
_exptl_crystal_F_000 3280
_exptl_crystal_size_max 0.2064
_exptl_crystal_size_mid 0.1075
_exptl_crystal_size_min 0.0769
_refine_diff_density_max 1.102
_refine_diff_density_min -1.557
_refine_diff_density_rms 0.152
_refine_ls_extinction_method none
_refine_ls_goodness_of_fit_ref 1.119
_refine_ls_hydrogen_treatment constr
_refine_ls_matrix_type full
_refine_ls_number_parameters 240
_refine_ls_number_reflns 7965
_refine_ls_number_restraints 0
_refine_ls_restrained_S_all 1.119
_refine_ls_R_factor_all 0.0348
_refine_ls_R_factor_gt 0.0275
_refine_ls_shift/su_max 0.001
_refine_ls_shift/su_mean 0.000
_refine_ls_structure_factor_coef Fsqd
_refine_ls_weighting_details 'w=1/[\s^2^(Fo^2^)+(0.0113P)^2^+8.1642P] where P=(Fo^2^+2Fc^2^)/3'
_refine_ls_weighting_scheme calc
_refine_ls_wR_factor_gt 0.0436
_refine_ls_wR_factor_ref 0.0453
_reflns_Friedel_coverage 0.000
_reflns_number_gt 7101
_reflns_number_total 7965
_reflns_threshold_expression 'I > 2\s(I)'
_cod_data_source_file c7dt02612a2.cif
_cod_data_source_block eb15001_refinalized
_cod_original_cell_volume 5224.26(19)
_cod_database_code 7043980
_chemical_oxdiff_formula 'C3 H3 Br6 N3 Re'
_chemical_oxdiff_usercomment '@ 120 K AHP211-DCM'
_shelx_space_group_comment
;
The symmetry employed for this shelxl refinement is uniquely defined
by the following loop, which should always be used as a source of
symmetry information in preference to the above space-group names.
They are only intended as comments.
;
_reflns_odcompleteness_completeness 99.82
_reflns_odcompleteness_iscentric 1
_reflns_odcompleteness_theta 26.32
_olex2_refinement_description
;
1. Fixed Uiso
 At 1.2 times of:
  All C(H) groups, All C(H,H) groups
 At 1.5 times of:
  All C(H,H,H) groups
2.a Secondary CH2 refined with riding coordinates:
 C3(H3a,H3b), C4(H4a,H4b), C5(H5a,H5b), C7(H7a,H7b), C8(H8a,H8b), C9(H9a,H9b),
 C11(H11a,H11b), C12(H12a,H12b), C13(H13a,H13b), C15(H15a,H15b), C16(H16a,H16b),
  C17(H17a,H17b)
2.b Aromatic/amide H refined with riding coordinates:
 C1(H1), C2(H2)
2.c Idealised Me refined as rotating group:
 C6(H6a,H6b,H6c), C10(H10a,H10b,H10c), C14(H14a,H14b,H14c), C18(H18a,H18b,H18c)
;
_shelx_shelxl_version_number 2014/7
_olex2_submission_special_instructions 'No special instructions were received'

loop_
_space_group_symop_operation_xyz
'x, y, z'
'-x+1/2, y, -z'
'x+1/2, y+1/2, z+1/2'
'-x+1, y+1/2, -z+1/2'
'-x, -y, -z'
'x-1/2, -y, z'
'-x+1/2, -y+1/2, -z+1/2'
'x, -y+1/2, z+1/2'

loop_
_atom_site_label
_atom_site_type_symbol
_atom_site_fract_x
_atom_site_fract_y
_atom_site_fract_z
_atom_site_U_iso_or_equiv
_atom_site_adp_type
_atom_site_occupancy
_atom_site_site_symmetry_order
_atom_site_calc_flag
_atom_site_refinement_flags_posn
_atom_site_refinement_flags_adp
_atom_site_refinement_flags_occupancy
Re1 Re 0.15798(2) 0.54755(2) 0.35524(2) 0.01065(3) Uani 1 1 d . . .
Br2 Br 0.23486(2) 0.38746(2) 0.37794(2) 0.01900(7) Uani 1 1 d . . .
Br3 Br 0.11104(2) 0.44376(3) 0.43091(2) 0.02123(7) Uani 1 1 d . . .
Br4 Br 0.08521(2) 0.71611(2) 0.34039(2) 0.01904(7) Uani 1 1 d . . .
Br5 Br 0.21356(2) 0.66556(2) 0.29338(2) 0.01647(6) Uani 1 1 d . . .
Br1 Br 0.09496(2) 0.44999(2) 0.25231(2) 0.01898(6) Uani 1 1 d . . .
N1 N 0.21566(10) 0.64183(19) 0.44540(11) 0.0115(5) Uani 1 1 d . . .
N2 N 0.2500 0.8260(3) 0.5000 0.0148(7) Uani 1 2 d S T P
C1 C 0.21896(12) 0.7630(2) 0.44716(15) 0.0153(6) Uani 1 1 d . . .
H1 H 0.1979 0.8049 0.4084 0.018 Uiso 1 1 calc R . .
C2 C 0.2500 0.5842(3) 0.5000 0.0129(8) Uani 1 2 d S T P
H2 H 0.2500 0.5006 0.5000 0.015 Uiso 1 2 calc RS T P
N3 N 0.10864(10) 1.05152(19) 0.21332(12) 0.0114(5) Uani 1 1 d . . .
C3 C 0.11923(12) 0.9324(2) 0.18265(15) 0.0147(6) Uani 1 1 d . . .
H3A H 0.1464 0.9470 0.1571 0.018 Uiso 1 1 calc R . .
H3B H 0.1390 0.8783 0.2193 0.018 Uiso 1 1 calc R . .
C4 C 0.06494(13) 0.8685(3) 0.13670(16) 0.0200(6) Uani 1 1 d . . .
H4A H 0.0439 0.9212 0.0999 0.024 Uiso 1 1 calc R . .
H4B H 0.0383 0.8474 0.1619 0.024 Uiso 1 1 calc R . .
C5 C 0.08466(14) 0.7544(3) 0.10835(15) 0.0198(6) Uani 1 1 d . . .
H5A H 0.1090 0.7063 0.1457 0.024 Uiso 1 1 calc R . .
H5B H 0.0498 0.7074 0.0850 0.024 Uiso 1 1 calc R . .
C6 C 0.11983(14) 0.7794(3) 0.05962(16) 0.0231(7) Uani 1 1 d . . .
H6A H 0.0988 0.8369 0.0263 0.035 Uiso 1 1 calc GR . .
H6B H 0.1246 0.7060 0.0376 0.035 Uiso 1 1 calc GR . .
H6C H 0.1582 0.8110 0.0843 0.035 Uiso 1 1 calc GR . .
C7 C 0.07726(13) 1.0269(2) 0.26566(14) 0.0147(6) Uani 1 1 d . . .
H7A H 0.0387 0.9917 0.2429 0.018 Uiso 1 1 calc R . .
H7B H 0.1002 0.9681 0.2976 0.018 Uiso 1 1 calc R . .
C8 C 0.06828(13) 1.1373(3) 0.30469(14) 0.0164(6) Uani 1 1 d . . .
H8A H 0.0367 1.1865 0.2757 0.020 Uiso 1 1 calc R . .
H8B H 0.1044 1.1849 0.3180 0.020 Uiso 1 1 calc R . .
C9 C 0.05243(14) 1.1011(3) 0.36771(15) 0.0189(6) Uani 1 1 d . . .
H9A H 0.0367 1.1709 0.3842 0.023 Uiso 1 1 calc R . .
H9B H 0.0213 1.0410 0.3551 0.023 Uiso 1 1 calc R . .
C10 C 0.10419(15) 1.0513(3) 0.42470(15) 0.0247(7) Uani 1 1 d . . .
H10A H 0.1189 0.9798 0.4096 0.037 Uiso 1 1 calc GR . .
H10B H 0.0911 1.0323 0.4626 0.037 Uiso 1 1 calc GR . .
H10C H 0.1353 1.1103 0.4379 0.037 Uiso 1 1 calc GR . .
C11 C 0.16890(12) 1.1091(2) 0.24586(14) 0.0128(5) Uani 1 1 d . . .
H11A H 0.1629 1.1912 0.2581 0.015 Uiso 1 1 calc R . .
H11B H 0.1898 1.1124 0.2128 0.015 Uiso 1 1 calc R . .
C12 C 0.20786(12) 1.0446(2) 0.30833(14) 0.0154(6) Uani 1 1 d . . .
H12A H 0.2056 0.9585 0.3003 0.018 Uiso 1 1 calc R . .
H12B H 0.1934 1.0609 0.3461 0.018 Uiso 1 1 calc R . .
C13 C 0.27217(13) 1.0854(3) 0.32601(15) 0.0174(6) Uani 1 1 d . . .
H13A H 0.2870 1.0673 0.2888 0.021 Uiso 1 1 calc R . .
H13B H 0.2744 1.1717 0.3330 0.021 Uiso 1 1 calc R . .
C14 C 0.31031(16) 1.0231(4) 0.3891(2) 0.0426(10) Uani 1 1 d . . .
H14A H 0.3069 0.9376 0.3828 0.064 Uiso 1 1 calc GR . .
H14B H 0.2973 1.0455 0.4266 0.064 Uiso 1 1 calc GR . .
H14C H 0.3510 1.0466 0.3980 0.064 Uiso 1 1 calc GR . .
C15 C 0.07013(12) 1.1355(2) 0.16018(14) 0.0138(6) Uani 1 1 d . . .
H15A H 0.0644 1.2092 0.1822 0.017 Uiso 1 1 calc R . .
H15B H 0.0315 1.0985 0.1408 0.017 Uiso 1 1 calc R . .
C16 C 0.09452(13) 1.1681(3) 0.10300(14) 0.0178(6) Uani 1 1 d . . .
H16A H 0.1081 1.0957 0.0865 0.021 Uiso 1 1 calc R . .
H16B H 0.1282 1.2216 0.1199 0.021 Uiso 1 1 calc R . .
C17 C 0.04705(14) 1.2292(3) 0.04510(14) 0.0203(6) Uani 1 1 d . . .
H17A H 0.0147 1.1729 0.0267 0.024 Uiso 1 1 calc R . .
H17B H 0.0640 1.2478 0.0096 0.024 Uiso 1 1 calc R . .
C18 C 0.02183(13) 1.3446(3) 0.06502(15) 0.0196(6) Uani 1 1 d . . .
H18A H -0.0045 1.3820 0.0253 0.029 Uiso 1 1 calc GR . .
H18B H 0.0538 1.3986 0.0865 0.029 Uiso 1 1 calc GR . .
H18C H 0.0003 1.3257 0.0958 0.029 Uiso 1 1 calc GR . .

loop_
_atom_site_aniso_label
_atom_site_aniso_U_11
_atom_site_aniso_U_22
_atom_site_aniso_U_33
_atom_site_aniso_U_23
_atom_site_aniso_U_13
_atom_site_aniso_U_12
Re1 0.01107(6) 0.01072(5) 0.01081(6) 0.00105(4) 0.00439(4) 0.00020(4)
Br2 0.02301(16) 0.01748(14) 0.01599(15) -0.00020(11) 0.00538(12) 0.00867(11)
Br3 0.02704(17) 0.02091(14) 0.02025(16) 0.00104(12) 0.01392(13) -0.00763(12)
Br4 0.01303(14) 0.01605(13) 0.02763(17) 0.00010(12) 0.00580(12) 0.00340(11)
Br5 0.01709(14) 0.01892(13) 0.01568(14) 0.00350(11) 0.00843(12) -0.00188(11)
Br1 0.01948(15) 0.01851(14) 0.01595(15) -0.00298(11) 0.00129(12) -0.00221(11)
N1 0.0099(11) 0.0115(10) 0.0139(12) 0.0002(9) 0.0049(9) -0.0008(9)
N2 0.0158(18) 0.0129(15) 0.0140(18) 0.000 0.0025(14) 0.000
C1 0.0137(14) 0.0147(13) 0.0176(15) 0.0046(11) 0.0049(12) 0.0022(11)
C2 0.016(2) 0.0118(17) 0.013(2) 0.000 0.0071(16) 0.000
N3 0.0103(11) 0.0112(10) 0.0129(12) 0.0005(9) 0.0042(9) 0.0002(9)
C3 0.0126(14) 0.0146(13) 0.0156(15) -0.0015(11) 0.0025(12) 0.0028(11)
C4 0.0160(15) 0.0217(15) 0.0223(17) -0.0064(13) 0.0062(13) -0.0014(12)
C5 0.0209(16) 0.0192(14) 0.0178(16) -0.0015(12) 0.0039(13) -0.0024(12)
C6 0.0221(17) 0.0259(16) 0.0218(17) -0.0053(13) 0.0079(14) 0.0010(13)
C7 0.0140(14) 0.0186(14) 0.0122(14) 0.0025(11) 0.0051(11) -0.0014(11)
C8 0.0153(15) 0.0191(14) 0.0149(15) 0.0020(11) 0.0052(12) 0.0038(11)
C9 0.0196(16) 0.0233(15) 0.0155(15) -0.0005(12) 0.0078(13) 0.0011(12)
C10 0.0287(18) 0.0318(17) 0.0134(16) 0.0017(13) 0.0063(14) 0.0040(14)
C11 0.0098(13) 0.0144(13) 0.0135(14) 0.0000(11) 0.0024(11) -0.0020(10)
C12 0.0121(14) 0.0190(14) 0.0127(14) 0.0018(11) 0.0007(11) -0.0007(11)
C13 0.0146(15) 0.0178(13) 0.0182(16) -0.0019(12) 0.0032(12) -0.0005(11)
C14 0.0151(17) 0.064(3) 0.038(2) 0.022(2) -0.0068(16) -0.0075(17)
C15 0.0111(13) 0.0162(13) 0.0134(14) 0.0030(11) 0.0027(11) 0.0040(11)
C16 0.0173(15) 0.0220(15) 0.0153(15) 0.0059(12) 0.0067(12) 0.0061(12)
C17 0.0271(17) 0.0228(15) 0.0105(15) 0.0027(12) 0.0054(13) 0.0064(13)
C18 0.0190(16) 0.0204(14) 0.0193(16) 0.0040(12) 0.0060(13) 0.0020(12)

loop_
_atom_type_symbol
_atom_type_description
_atom_type_scat_dispersion_real
_atom_type_scat_dispersion_imag
_atom_type_scat_source
C C 0.0033 0.0016 'International Tables Vol C Tables 4.2.6.8 and 6.1.1.4'
H H 0.0000 0.0000 'International Tables Vol C Tables 4.2.6.8 and 6.1.1.4'
Br Br -0.2901 2.4595 'International Tables Vol C Tables 4.2.6.8 and 6.1.1.4'
N N 0.0061 0.0033 'International Tables Vol C Tables 4.2.6.8 and 6.1.1.4'
Re Re -1.0185 7.2310 'International Tables Vol C Tables 4.2.6.8 and 6.1.1.4'

loop_
_exptl_crystal_face_index_h
_exptl_crystal_face_index_k
_exptl_crystal_face_index_l
_exptl_crystal_face_perp_dist
_exptl_oxdiff_crystal_face_indexfrac_h
_exptl_oxdiff_crystal_face_indexfrac_k
_exptl_oxdiff_crystal_face_indexfrac_l
_exptl_oxdiff_crystal_face_x
_exptl_oxdiff_crystal_face_y
_exptl_oxdiff_crystal_face_z
-3 -15 -7 0.0871 -2.8365 -14.9235 -7.4506 0.3473 -0.0075 0.9377
-29 0 -6 0.0313 -28.6185 -0.2161 -6.4976 0.9932 -0.0254 -0.1139
3 15 7 0.0835 2.6876 14.9411 7.4253 -0.3425 0.0073 -0.9395
29 -1 6 0.0415 28.7977 -0.6074 6.1616 -0.9856 0.0253 0.1671
-9 0 29 0.0399 -8.5097 0.0923 29.3549 -0.3283 -0.9285 -0.1733
-9 14 14 0.0835 -9.2602 13.5324 14.3629 -0.1098 -0.3062 -0.9456
8 2 -29 0.0328 7.7781 1.6802 -29.1410 0.3326 0.9412 0.0590

loop_
_geom_angle_atom_site_label_1
_geom_angle_atom_site_label_2
_geom_angle_atom_site_label_3
_geom_angle
_geom_angle_site_symmetry_1
Br2 Re1 Br4 175.709(11) .
Br2 Re1 Br5 89.968(10) .
Br3 Re1 Br2 89.732(11) .
Br3 Re1 Br4 89.803(11) .
Br3 Re1 Br5 172.256(11) .
Br5 Re1 Br4 89.919(10) .
Br1 Re1 Br2 93.348(11) .
Br1 Re1 Br3 94.543(11) .
Br1 Re1 Br4 90.941(11) .
Br1 Re1 Br5 93.199(10) .
N1 Re1 Br2 87.55(6) .
N1 Re1 Br3 87.77(6) .
N1 Re1 Br4 88.17(6) .
N1 Re1 Br5 84.49(6) .
N1 Re1 Br1 177.52(6) .
C1 N1 Re1 120.78(19) .
C2 N1 Re1 123.06(19) .
C2 N1 C1 116.1(3) .
C1 N2 C1 115.8(3) 2_556
N1 C1 H1 117.8 .
N2 C1 N1 124.5(3) .
N2 C1 H1 117.8 .
N1 C2 N1 122.7(3) 2_556
N1 C2 H2 118.6 2_556
N1 C2 H2 118.6 .
C3 N3 C7 109.0(2) .
C11 N3 C3 107.3(2) .
C11 N3 C7 111.0(2) .
C15 N3 C3 111.7(2) .
C15 N3 C7 108.4(2) .
C15 N3 C11 109.4(2) .
N3 C3 H3A 108.1 .
N3 C3 H3B 108.1 .
H3A C3 H3B 107.3 .
C4 C3 N3 116.9(2) .
C4 C3 H3A 108.1 .
C4 C3 H3B 108.1 .
C3 C4 H4A 109.8 .
C3 C4 H4B 109.8 .
C3 C4 C5 109.2(2) .
H4A C4 H4B 108.3 .
C5 C4 H4A 109.8 .
C5 C4 H4B 109.8 .
C4 C5 H5A 108.8 .
C4 C5 H5B 108.8 .
H5A C5 H5B 107.7 .
C6 C5 C4 113.7(2) .
C6 C5 H5A 108.8 .
C6 C5 H5B 108.8 .
C5 C6 H6A 109.5 .
C5 C6 H6B 109.5 .
C5 C6 H6C 109.5 .
H6A C6 H6B 109.5 .
H6A C6 H6C 109.5 .
H6B C6 H6C 109.5 .
N3 C7 H7A 108.6 .
N3 C7 H7B 108.6 .
H7A C7 H7B 107.5 .
C8 C7 N3 114.8(2) .
C8 C7 H7A 108.6 .
C8 C7 H7B 108.6 .
C7 C8 H8A 109.4 .
C7 C8 H8B 109.4 .
C7 C8 C9 111.1(2) .
H8A C8 H8B 108.0 .
C9 C8 H8A 109.4 .
C9 C8 H8B 109.4 .
C8 C9 H9A 108.7 .
C8 C9 H9B 108.7 .
H9A C9 H9B 107.6 .
C10 C9 C8 114.3(2) .
C10 C9 H9A 108.7 .
C10 C9 H9B 108.7 .
C9 C10 H10A 109.5 .
C9 C10 H10B 109.5 .
C9 C10 H10C 109.5 .
H10A C10 H10B 109.5 .
H10A C10 H10C 109.5 .
H10B C10 H10C 109.5 .
N3 C11 H11A 108.6 .
N3 C11 H11B 108.6 .
N3 C11 C12 114.7(2) .
H11A C11 H11B 107.6 .
C12 C11 H11A 108.6 .
C12 C11 H11B 108.6 .
C11 C12 H12A 109.4 .
C11 C12 H12B 109.4 .
C11 C12 C13 111.1(2) .
H12A C12 H12B 108.0 .
C13 C12 H12A 109.4 .
C13 C12 H12B 109.4 .
C12 C13 H13A 109.5 .
C12 C13 H13B 109.5 .
H13A C13 H13B 108.1 .
C14 C13 C12 110.7(3) .
C14 C13 H13A 109.5 .
C14 C13 H13B 109.5 .
C13 C14 H14A 109.5 .
C13 C14 H14B 109.5 .
C13 C14 H14C 109.5 .
H14A C14 H14B 109.5 .
H14A C14 H14C 109.5 .
H14B C14 H14C 109.5 .
N3 C15 H15A 108.4 .
N3 C15 H15B 108.4 .
N3 C15 C16 115.4(2) .
H15A C15 H15B 107.5 .
C16 C15 H15A 108.4 .
C16 C15 H15B 108.4 .
C15 C16 H16A 109.5 .
C15 C16 H16B 109.5 .
C15 C16 C17 110.9(2) .
H16A C16 H16B 108.0 .
C17 C16 H16A 109.5 .
C17 C16 H16B 109.5 .
C16 C17 H17A 108.7 .
C16 C17 H17B 108.7 .
C16 C17 C18 114.4(2) .
H17A C17 H17B 107.6 .
C18 C17 H17A 108.7 .
C18 C17 H17B 108.7 .
C17 C18 H18A 109.5 .
C17 C18 H18B 109.5 .
C17 C18 H18C 109.5 .
H18A C18 H18B 109.5 .
H18A C18 H18C 109.5 .
H18B C18 H18C 109.5 .

loop_
_geom_bond_atom_site_label_1
_geom_bond_atom_site_label_2
_geom_bond_distance
_geom_bond_site_symmetry_2
Re1 Br2 2.4852(3) .
Re1 Br3 2.4846(3) .
Re1 Br4 2.5009(3) .
Re1 Br5 2.4898(3) .
Re1 Br1 2.4495(3) .
Re1 N1 2.211(2) .
N1 C1 1.350(3) .
N1 C2 1.337(3) .
N2 C1 1.318(3) 2_556
N2 C1 1.318(3) .
C1 H1 0.9300 .
C2 N1 1.337(3) 2_556
C2 H2 0.9300 .
N3 C3 1.526(3) .
N3 C7 1.528(3) .
N3 C11 1.518(3) .
N3 C15 1.516(3) .
C3 H3A 0.9700 .
C3 H3B 0.9700 .
C3 C4 1.518(4) .
C4 H4A 0.9700 .
C4 H4B 0.9700 .
C4 C5 1.534(4) .
C5 H5A 0.9700 .
C5 H5B 0.9700 .
C5 C6 1.530(4) .
C6 H6A 0.9600 .
C6 H6B 0.9600 .
C6 H6C 0.9600 .
C7 H7A 0.9700 .
C7 H7B 0.9700 .
C7 C8 1.525(4) .
C8 H8A 0.9700 .
C8 H8B 0.9700 .
C8 C9 1.531(4) .
C9 H9A 0.9700 .
C9 H9B 0.9700 .
C9 C10 1.519(4) .
C10 H10A 0.9600 .
C10 H10B 0.9600 .
C10 H10C 0.9600 .
C11 H11A 0.9700 .
C11 H11B 0.9700 .
C11 C12 1.519(4) .
C12 H12A 0.9700 .
C12 H12B 0.9700 .
C12 C13 1.522(4) .
C13 H13A 0.9700 .
C13 H13B 0.9700 .
C13 C14 1.510(4) .
C14 H14A 0.9600 .
C14 H14B 0.9600 .
C14 H14C 0.9600 .
C15 H15A 0.9700 .
C15 H15B 0.9700 .
C15 C16 1.524(4) .
C16 H16A 0.9700 .
C16 H16B 0.9700 .
C16 C17 1.527(4) .
C17 H17A 0.9700 .
C17 H17B 0.9700 .
C17 C18 1.528(4) .
C18 H18A 0.9600 .
C18 H18B 0.9600 .
C18 H18C 0.9600 .

loop_
_geom_torsion_atom_site_label_1
_geom_torsion_atom_site_label_2
_geom_torsion_atom_site_label_3
_geom_torsion_atom_site_label_4
_geom_torsion
_geom_torsion_site_symmetry_1
_geom_torsion_site_symmetry_4
Re1 N1 C1 N2 176.65(16) . .
Re1 N1 C2 N1 -179.35(18) . 2_556
C1 N1 C2 N1 2.26(16) . 2_556
C1 N2 C1 N1 2.59(19) 2_556 .
C2 N1 C1 N2 -4.9(4) . .
N3 C3 C4 C5 177.4(2) . .
N3 C7 C8 C9 -164.7(2) . .
N3 C11 C12 C13 164.1(2) . .
N3 C15 C16 C17 167.5(2) . .
C3 N3 C7 C8 175.3(2) . .
C3 N3 C11 C12 -69.1(3) . .
C3 N3 C15 C16 -58.9(3) . .
C3 C4 C5 C6 -67.6(3) . .
C7 N3 C3 C4 70.0(3) . .
C7 N3 C11 C12 50.0(3) . .
C7 N3 C15 C16 -179.0(2) . .
C7 C8 C9 C10 73.7(3) . .
C11 N3 C3 C4 -169.6(2) . .
C11 N3 C7 C8 57.3(3) . .
C11 N3 C15 C16 59.8(3) . .
C11 C12 C13 C14 178.6(3) . .
C15 N3 C3 C4 -49.7(3) . .
C15 N3 C7 C8 -63.0(3) . .
C15 N3 C11 C12 169.6(2) . .
C15 C16 C17 C18 58.9(3) . .
